data_4347266
loop_
_publ_author_name
'Li, Li'
'Nishihara, Sadafumi'
'Inoue, Katsuya'
'Kurmoo, Mohamedally'

_publ_section_title
;
 Progressive Transformation between Two Magnetic Ground States for One
 Crystal Structure of a Chiral Molecular Magnet.
;
_journal_issue 6
_journal_name_full 'Inorganic chemistry'
_journal_page_first 3047
_journal_page_last 3057
_journal_paper_doi 10.1021/acs.inorgchem.5b02956
_journal_volume 55
_journal_year 2016
_chemical_formula_sum 'C5 H9 Mn1.33 N4 O3'
_chemical_formula_weight 246.41
_space_group_IT_number 173
_space_group_name_Hall 'P 6c'
_space_group_name_H-M_alt 'P 63'
_symmetry_cell_setting hexagonal
_symmetry_space_group_name_H-M 'P 63'
_atom_sites_solution_hydrogens geom
_atom_sites_solution_primary direct
_atom_sites_solution_secondary difmap
_audit_creation_method SHELXL-97
_cell_angle_alpha 90.00
_cell_angle_beta 90.00
_cell_angle_gamma 120.00
_cell_formula_units_Z 6
_cell_length_a 13.5214(11)
_cell_length_b 13.5214(11)
_cell_length_c 8.0686(6)
_cell_measurement_reflns_used 5913
_cell_measurement_temperature 293(2)
_cell_measurement_theta_max 27.70
_cell_measurement_theta_min 3.01
_cell_volume 1277.53(18)
_computing_cell_refinement 'Bruker SAINT'
_computing_data_collection 'Bruker APEX2'
_computing_data_reduction 'Bruker SAINT'
_computing_structure_refinement 'SHELXL-97 (Sheldrick, 1997)'
_computing_structure_solution 'SHELXS-97 (Sheldrick, 1990)'
_diffrn_ambient_temperature 293(2)
_diffrn_measured_fraction_theta_full 0.976
_diffrn_measured_fraction_theta_max 0.976
_diffrn_measurement_device_type 'Bruker APEX-II CCD'
_diffrn_measurement_method '\f and \w scans'
_diffrn_radiation_monochromator graphite
_diffrn_radiation_source 'fine-focus sealed tube'
_diffrn_radiation_type MoK\a
_diffrn_radiation_wavelength 0.71073
_diffrn_reflns_av_R_equivalents 0.0234
_diffrn_reflns_av_sigmaI/netI 0.0278
_diffrn_reflns_limit_h_max 14
_diffrn_reflns_limit_h_min -17
_diffrn_reflns_limit_k_max 16
_diffrn_reflns_limit_k_min -15
_diffrn_reflns_limit_l_max 10
_diffrn_reflns_limit_l_min -9
_diffrn_reflns_number 9250
_diffrn_reflns_theta_full 27.85
_diffrn_reflns_theta_max 27.85
_diffrn_reflns_theta_min 3.01
_diffrn_standards_number 0
_exptl_absorpt_coefficient_mu 2.003
_exptl_absorpt_correction_T_max 0.9242
_exptl_absorpt_correction_T_min 0.6901
_exptl_absorpt_correction_type multi-scan
_exptl_crystal_colour black
_exptl_crystal_density_diffrn 1.922
_exptl_crystal_density_method 'not measured'
_exptl_crystal_description prism
_exptl_crystal_F_000 746
_exptl_crystal_size_max 0.20
_exptl_crystal_size_mid 0.04
_exptl_crystal_size_min 0.04
_refine_diff_density_max 0.550
_refine_diff_density_min -0.338
_refine_diff_density_rms 0.071
_refine_ls_abs_structure_details 'Flack H D (1983), Acta Cryst. A39, 876-881'
_refine_ls_abs_structure_Flack 0.04(2)
_refine_ls_extinction_method none
_refine_ls_goodness_of_fit_ref 1.087
_refine_ls_hydrogen_treatment mixed
_refine_ls_matrix_type full
_refine_ls_number_parameters 121
_refine_ls_number_reflns 1874
_refine_ls_number_restraints 1
_refine_ls_restrained_S_all 1.087
_refine_ls_R_factor_all 0.0329
_refine_ls_R_factor_gt 0.0266
_refine_ls_shift/su_max 0.000
_refine_ls_shift/su_mean 0.000
_refine_ls_structure_factor_coef Fsqd
_refine_ls_weighting_details 'calc w=1/[\s^2^(Fo^2^)+(0.0277P)^2^+0.3916P] where P=(Fo^2^+2Fc^2^)/3'
_refine_ls_weighting_scheme calc
_refine_ls_wR_factor_gt 0.0552
_refine_ls_wR_factor_ref 0.0569
_reflns_number_gt 1725
_reflns_number_total 1874
_reflns_threshold_expression >2sigma(I)
_cod_data_source_file ic5b02956_si_002.cif
_cod_data_source_block L1-FI*_293K
_cod_depositor_comments
;
The following automatic conversions were performed:

data item '_symmetry_cell_setting' value 'Hexagonal' was changed to
'hexagonal' in accordance with the
/home/saulius/struct/COD-crude-data/automatic-downloads/DataCite-retrospective/ACS/depositions/lib/dictionaries/cif_core.dic
dictionary named 'cif_core.dic' version 2.4.2 last updated on
2011-04-26.

Automatic conversion script
Id: cif_fix_values 6909 2019-04-08 15:41:33Z antanas 
;
_cod_original_sg_symbol_H-M P6(3)
_cod_database_code 4347266

loop_
_symmetry_equiv_pos_as_xyz
'x, y, z'
'-x, -y, z+1/2'
'-y, x-y, z'
'-x+y, -x, z'
'x-y, x, z+1/2'
'y, -x+y, z+1/2'

loop_
_atom_site_label
_atom_site_type_symbol
_atom_site_fract_x
_atom_site_fract_y
_atom_site_fract_z
_atom_site_U_iso_or_equiv
_atom_site_adp_type
_atom_site_occupancy
_atom_site_symmetry_multiplicity
_atom_site_calc_flag
_atom_site_refinement_flags
Mn2 Mn 0.3333 0.6667 0.92189(8) 0.01463(14) Uani 1 3 d S
Mn1 Mn 0.30139(3) 0.33802(3) 0.54531(5) 0.02261(11) Uani 1 1 d .
O2 O 0.23003(17) 0.18142(15) 0.4068(3) 0.0348(5) Uani 1 1 d .
C5 C 0.53482(19) 0.32273(18) 0.5486(4) 0.0210(5) Uani 1 1 d .
C4 C 0.3537(2) 0.5599(2) 0.7766(3) 0.0213(6) Uani 1 1 d .
O1 O 0.24578(17) 0.05806(16) 0.2468(2) 0.0308(5) Uani 1 1 d .
C1 C 0.2677(2) 0.1579(2) 0.2803(3) 0.0237(6) Uani 1 1 d .
N1 N 0.3468(2) 0.2087(2) 0.0007(3) 0.0308(6) Uani 1 1 d .
H1A H 0.4112 0.2567 -0.0541 0.037 Uiso 1 1 calc R
H1B H 0.2865 0.1987 -0.0596 0.037 Uiso 1 1 calc R
C2 C 0.3456(2) 0.2547(2) 0.1639(3) 0.0213(5) Uani 1 1 d .
H1 H 0.4231 0.2872 0.2084 0.026 Uiso 1 1 calc R
N2 N 0.3658(2) 0.42760(19) 0.3033(3) 0.0285(5) Uani 1 1 d .
H2A H 0.3482 0.4834 0.2956 0.034 Uiso 1 1 calc R
H2B H 0.4425 0.4608 0.3020 0.034 Uiso 1 1 calc R
C3 C 0.3195(3) 0.3525(2) 0.1567(4) 0.0316(7) Uani 1 1 d .
H2 H 0.3527 0.3970 0.0570 0.038 Uiso 1 1 calc R
H3 H 0.2375 0.3213 0.1517 0.038 Uiso 1 1 calc R
N4 N 0.4560(2) 0.3214(2) 0.6037(3) 0.0308(6) Uani 1 1 d .
N3 N 0.3680(2) 0.5000(2) 0.6910(3) 0.0342(6) Uani 1 1 d .
O3 O 0.3333 0.6667 0.4001(11) 0.157(3) Uani 1 3 d S
O5 O 0.0000 0.0000 0.089(5) 0.333(10) Uani 1 3 d S
O4 O 0.0000 0.0000 0.3669(4) 0.0184(7) Uani 1 3 d S

loop_
_atom_site_aniso_label
_atom_site_aniso_U_11
_atom_site_aniso_U_22
_atom_site_aniso_U_33
_atom_site_aniso_U_23
_atom_site_aniso_U_13
_atom_site_aniso_U_12
Mn2 0.01054(17) 0.01054(17) 0.0228(3) 0.000 0.000 0.00527(9)
Mn1 0.02258(19) 0.02222(19) 0.0233(2) -0.00305(19) 0.0052(2) 0.01141(16)
O2 0.0413(11) 0.0243(10) 0.0310(11) -0.0060(9) 0.0148(10) 0.0106(9)
C5 0.0196(11) 0.0158(10) 0.0255(12) 0.0000(13) 0.0011(13) 0.0073(9)
C4 0.0139(12) 0.0188(12) 0.0284(15) -0.0022(11) -0.0038(10) 0.0060(11)
O1 0.0368(11) 0.0215(10) 0.0292(11) -0.0043(8) 0.0075(9) 0.0110(9)
C1 0.0214(13) 0.0248(14) 0.0248(14) -0.0068(11) -0.0034(11) 0.0115(11)
N1 0.0412(14) 0.0361(13) 0.0225(13) -0.0002(10) 0.0023(10) 0.0248(11)
C2 0.0244(13) 0.0228(13) 0.0210(13) -0.0022(11) -0.0001(12) 0.0151(12)
N2 0.0348(13) 0.0215(11) 0.0324(14) 0.0009(10) 0.0085(11) 0.0165(11)
C3 0.0428(16) 0.0315(15) 0.0302(18) 0.0018(13) 0.0010(14) 0.0258(13)
N4 0.0253(12) 0.0273(12) 0.0413(15) -0.0002(10) 0.0087(10) 0.0142(10)
N3 0.0270(13) 0.0298(13) 0.0459(16) -0.0154(12) -0.0024(11) 0.0143(11)
O3 0.194(5) 0.194(5) 0.085(5) 0.000 0.000 0.097(3)
O5 0.188(7) 0.188(7) 0.62(3) 0.000 0.000 0.094(3)
O4 0.0083(8) 0.0083(8) 0.0385(18) 0.000 0.000 0.0042(4)

loop_
_atom_type_symbol
_atom_type_description
_atom_type_scat_dispersion_real
_atom_type_scat_dispersion_imag
_atom_type_scat_source
C C 0.0033 0.0016 'International Tables Vol C Tables 4.2.6.8 and 6.1.1.4'
H H 0.0000 0.0000 'International Tables Vol C Tables 4.2.6.8 and 6.1.1.4'
N N 0.0061 0.0033 'International Tables Vol C Tables 4.2.6.8 and 6.1.1.4'
O O 0.0106 0.0060 'International Tables Vol C Tables 4.2.6.8 and 6.1.1.4'
Mn Mn 0.3368 0.7283 'International Tables Vol C Tables 4.2.6.8 and 6.1.1.4'

loop_
_geom_angle_atom_site_label_1
_geom_angle_atom_site_label_2
_geom_angle_atom_site_label_3
_geom_angle
_geom_angle_site_symmetry_1
_geom_angle_site_symmetry_3
C4 Mn2 C4 88.61(11) . 4_565
C4 Mn2 C4 88.61(11) . 3_665
C4 Mn2 C4 88.61(11) 4_565 3_665
C4 Mn2 C5 173.43(12) . 6_565
C4 Mn2 C5 90.20(10) 4_565 6_565
C4 Mn2 C5 84.91(10) 3_665 6_565
C4 Mn2 C5 90.20(11) . 5
C4 Mn2 C5 84.91(10) 4_565 5
C4 Mn2 C5 173.43(12) 3_665 5
C5 Mn2 C5 96.13(12) 6_565 5
C4 Mn2 C5 84.91(10) . 2_665
C4 Mn2 C5 173.43(12) 4_565 2_665
C4 Mn2 C5 90.20(11) 3_665 2_665
C5 Mn2 C5 96.13(12) 6_565 2_665
C5 Mn2 C5 96.13(12) 5 2_665
O2 Mn1 O1 89.04(8) . 5
O2 Mn1 N2 86.61(8) . .
O1 Mn1 N2 161.05(8) 5 .
O2 Mn1 N3 177.49(9) . .
O1 Mn1 N3 89.53(9) 5 .
N2 Mn1 N3 94.09(9) . .
O2 Mn1 N4 89.57(9) . .
O1 Mn1 N4 102.29(8) 5 .
N2 Mn1 N4 96.11(9) . .
N3 Mn1 N4 92.75(9) . .
O2 Mn1 N1 89.99(9) . 5
O1 Mn1 N1 73.88(8) 5 5
N2 Mn1 N1 87.68(8) . 5
N3 Mn1 N1 87.63(9) . 5
N4 Mn1 N1 176.15(9) . 5
C1 O2 Mn1 129.45(18) . .
N4 C5 Mn2 171.4(3) . 2_664
N3 C4 Mn2 178.3(2) . .
C1 O1 Mn1 117.67(17) . 6_554
O2 C1 O1 122.7(3) . .
O2 C1 C2 118.6(2) . .
O1 C1 C2 118.7(2) . .
C2 N1 Mn1 106.53(16) . 6_554
C2 N1 H1A 110.4 . .
Mn1 N1 H1A 110.4 6_554 .
C2 N1 H1B 110.4 . .
Mn1 N1 H1B 110.4 6_554 .
H1A N1 H1B 108.6 . .
N1 C2 C1 109.8(2) . .
N1 C2 C3 113.0(2) . .
C1 C2 C3 114.0(2) . .
N1 C2 H1 106.5 . .
C1 C2 H1 106.5 . .
C3 C2 H1 106.5 . .
C3 N2 Mn1 114.26(17) . .
C3 N2 H2A 108.7 . .
Mn1 N2 H2A 108.7 . .
C3 N2 H2B 108.7 . .
Mn1 N2 H2B 108.7 . .
H2A N2 H2B 107.6 . .
N2 C3 C2 111.1(2) . .
N2 C3 H2 109.4 . .
C2 C3 H2 109.4 . .
N2 C3 H3 109.4 . .
C2 C3 H3 109.4 . .
H2 C3 H3 108.0 . .
C5 N4 Mn1 144.7(2) . .
C4 N3 Mn1 151.0(2) . .

loop_
_geom_bond_atom_site_label_1
_geom_bond_atom_site_label_2
_geom_bond_distance
_geom_bond_site_symmetry_2
Mn2 C4 1.983(3) .
Mn2 C4 1.983(3) 4_565
Mn2 C4 1.983(3) 3_665
Mn2 C5 1.997(3) 6_565
Mn2 C5 1.997(3) 5
Mn2 C5 1.997(3) 2_665
Mn1 O2 2.1496(19) .
Mn1 O1 2.1551(19) 5
Mn1 N2 2.232(2) .
Mn1 N3 2.240(2) .
Mn1 N4 2.261(2) .
Mn1 N1 2.298(2) 5
O2 C1 1.251(3) .
C5 N4 1.147(3) .
C5 Mn2 1.997(3) 2_664
C4 N3 1.151(4) .
O1 C1 1.258(3) .
O1 Mn1 2.1551(19) 6_554
C1 C2 1.525(4) .
N1 C2 1.460(4) .
N1 Mn1 2.298(2) 6_554
N1 H1A 0.9000 .
N1 H1B 0.9000 .
C2 C3 1.531(4) .
C2 H1 0.9800 .
N2 C3 1.479(4) .
N2 H2A 0.9000 .
N2 H2B 0.9000 .
C3 H2 0.9700 .
C3 H3 0.9700 .
O5 O4 1.79(4) 2_554
O4 O5 1.79(4) 2

loop_
_geom_torsion_atom_site_label_1
_geom_torsion_atom_site_label_2
_geom_torsion_atom_site_label_3
_geom_torsion_atom_site_label_4
_geom_torsion
_geom_torsion_site_symmetry_1
O1 Mn1 O2 C1 -164.1(3) 5
N2 Mn1 O2 C1 34.3(3) .
N3 Mn1 O2 C1 141(2) .
N4 Mn1 O2 C1 -61.8(3) .
N1 Mn1 O2 C1 122.0(3) 5
C4 Mn2 C4 N3 113(8) 4_565
C4 Mn2 C4 N3 25(8) 3_665
C5 Mn2 C4 N3 34(9) 6_565
C5 Mn2 C4 N3 -162(8) 5
C5 Mn2 C4 N3 -66(8) 2_665
Mn1 O2 C1 O1 152.1(2) .
Mn1 O2 C1 C2 -26.5(4) .
Mn1 O1 C1 O2 -170.8(2) 6_554
Mn1 O1 C1 C2 7.8(3) 6_554
Mn1 N1 C2 C1 -36.4(2) 6_554
Mn1 N1 C2 C3 -164.88(19) 6_554
O2 C1 C2 N1 -159.7(2) .
O1 C1 C2 N1 21.6(3) .
O2 C1 C2 C3 -31.8(4) .
O1 C1 C2 C3 149.6(3) .
O2 Mn1 N2 C3 10.37(18) .
O1 Mn1 N2 C3 -66.7(3) 5
N3 Mn1 N2 C3 -167.22(19) .
N4 Mn1 N2 C3 99.56(19) .
N1 Mn1 N2 C3 -79.76(19) 5
Mn1 N2 C3 C2 -57.7(3) .
N1 C2 C3 N2 -155.6(2) .
C1 C2 C3 N2 78.1(3) .
Mn2 C5 N4 Mn1 9.6(17) 2_664
O2 Mn1 N4 C5 67.2(4) .
O1 Mn1 N4 C5 156.1(3) 5
N2 Mn1 N4 C5 -19.4(4) .
N3 Mn1 N4 C5 -113.8(4) .
N1 Mn1 N4 C5 150.5(12) 5
Mn2 C4 N3 Mn1 -160(8) .
O2 Mn1 N3 C4 13(3) .
O1 Mn1 N3 C4 -41.9(5) 5
N2 Mn1 N3 C4 119.5(5) .
N4 Mn1 N3 C4 -144.1(5) .
N1 Mn1 N3 C4 32.0(5) 5
